data_2001985
loop_
_publ_author_name
'Leban, I.'
'Ko\<cevar, M.'
'Ver\<cek, B.'

_publ_section_title
;
 Structure of
 3-benzoylamino-7,7-dimethyl-5-oxo-5,6,7,8-tetrahydrocoumarin
;
_journal_issue 2
_journal_name_full 'Acta Crystallographica Section C'
_journal_page_first 343
_journal_page_last 345
_journal_paper_doi 10.1107/S010827019200444X
_journal_volume 49
_journal_year 1993
_chemical_formula_moiety 'C18 H17 N1 O4'
_chemical_formula_sum 'C18 H17 N O4'
_chemical_formula_weight 311.34
_space_group_IT_number 14
_space_group_name_Hall '-P 2yn'
_space_group_name_H-M_alt 'P 1 21/n 1'
_symmetry_cell_setting monoclinic
_symmetry_space_group_name_H-M 'P 1 21/n 1'
_cell_angle_alpha 90
_cell_angle_beta 99.340(10)
_cell_angle_gamma 90
_cell_formula_units_Z 4
_cell_length_a 6.782(2)
_cell_length_b 18.496(3)
_cell_length_c 12.439(3)
_cell_volume 1539.7(6)
_diffrn_radiation_type 'Mo K\a'
_diffrn_radiation_wavelength 0.71069
_exptl_absorpt_coefficient_mu 0.0890
_exptl_crystal_density_diffrn 1.343
_exptl_crystal_F_000 656
_cod_data_source_file ab1004.cif
_cod_data_source_block ab1004a
_cod_depositor_comments
;
 Adding the _atom_site_type_symbol data item.

 Antanas Vaitkus,
 2017-01-19
;
_cod_original_cell_volume 1539.7(8)
_cod_original_sg_symbol_H-M 'P 21/n'
_cod_original_formula_sum 'C18 H17 N1 O4'
_cod_database_code 2001985

loop_
_space_group_symop_id
_space_group_symop_operation_xyz
1 x,y,z
2 -x+1/2,y+1/2,-z+1/2
3 -x,-y,-z
4 x+1/2,-y+1/2,z+1/2

loop_
_atom_site_label
_atom_site_type_symbol
_atom_site_fract_x
_atom_site_fract_y
_atom_site_fract_z
_atom_site_U_iso_or_equiv
O1 O .1893(2) .15610(10) -.00900(10) .043
C2 C .3481(3) .11520(10) -.0323(2) .039
O2 O .4193(2) .07120(10) .03420(10) .049
C3 C .4130(3) .12850(10) -.1357(2) .040
C4 C .3167(3) .17770(10) -.2061(2) .046
C4A C .1522(3) .21720(10) -.1771(2) .041
C5 C .0397(3) .26890(10) -.2554(2) .049
O5 O .0922(3) .28080(10) -.34240(10) .080
C6 C -.1440(4) .30280(10) -.2226(2) .050
C7 C -.1314(3) .31520(10) -.1002(2) .046
C71 C -.3356(4) .33930(10) -.0750(2) .067
C72 C .0235(4) .37450(10) -.0626(2) .061
C8 C -.0712(3) .24420(10) -.0384(2) .048
C8A C .0942(3) .20620(10) -.0799(2) .040
N N .5759(3) .08470(10) -.15100(10) .045
C C .6909(3) .09530(10) -.2304(2) .042
O O .6580(3) .14420(10) -.29620(10) .063
C11 C .8647(3) .04520(10) -.2317(2) .041
C12 C .9680(3) .05140(10) -.3187(2) .053
C13 C 1.1366(4) .00950(10) -.3231(2) .061
C14 C 1.2011(3) -.03900(10) -.2412(2) .054
C15 C 1.0994(4) -.04620(10) -.1552(2) .059
C16 C .9309(3) -.00410(10) -.1502(2) .054
H4 H .3641 .1870 -.2839 ?
H61 H -.1682 .3546 -.2632 ?
H62 H -.2698 .2678 -.2496 ?
H71A H -.3796 .3890 -.1179 ?
H71B H -.3256 .3479 .0117 ?
H71C H -.4452 .2978 -.1011 ?
H72A H .1678 .3579 -.0801 ?
H72B H .0327 .3831 .0241 ?
H72C H -.0212 .4242 -.1055 ?
H81 H -.1996 .2088 -.0472 ?
H82 H -.0241 .2566 .0468 ?
HN H .6127 .0396 -.0962 ?
H12 H .9171 .0891 -.3836 ?
H13 H 1.2168 .0150 -.3911 ?
H14 H 1.3323 -.0715 -.2445 ?
H15 H 1.1501 -.0845 -.0910 ?
H16 H .8520 -.0101 -.0822 ?

loop_
_geom_angle_atom_site_label_1
_geom_angle_atom_site_label_2
_geom_angle_atom_site_label_3
_geom_angle
C4 C4A C8A 120.2(2)
C5 C4A C8A 119.5(2)
C4A C5 O5 120.5(2)
C4A C5 C6 116.7(2)
O5 C5 C6 122.7(2)
C5 C6 C7 114.6(2)
C6 C7 C71 109.9(2)
C6 C7 C72 109.6(2)
C6 C7 C8 109.6(2)
C71 C7 C72 109.0(2)
C2 O1 C8A 122.5(2)
O1 C2 O2 117.7(2)
O1 C2 C3 116.9(2)
O2 C2 C3 125.4(2)
C2 C3 C4 120.3(2)
C2 C3 N 112.4(2)
C4 C3 N 127.3(2)
C3 C4 C4A 119.7(2)
C4 C4A C5 120.2(2)
O C C11 120.7(2)
C C11 C12 117.0(2)
C C11 C16 124.1(2)
C12 C11 C16 118.8(2)
C11 C12 C13 120.5(2)
C12 C13 C14 120.0(2)
C13 C14 C15 120.1(2)
C14 C15 C16 120.1(2)
C11 C16 C15 120.5(2)
C71 C7 C8 108.7(2)
C72 C7 C8 110.1(2)
C7 C8 C8A 112.5(2)
O1 C8A C4A 120.4(2)
O1 C8A C8 113.6(2)
C4A C8A C8 126.0(2)
C3 N C 124.5(2)
N C O 121.9(2)
N C C11 117.4(2)

loop_
_geom_bond_atom_site_label_1
_geom_bond_atom_site_label_2
_geom_bond_distance
O1 C2 1.385(3)
O1 C8A 1.367(3)
C2 O2 1.204(3)
C2 C3 1.446(4)
C3 C4 1.355(3)
C3 N 1.408(3)
C4 C4A 1.428(3)
C4A C5 1.485(4)
C4A C8A 1.346(4)
C5 O5 1.213(3)
C5 C6 1.509(4)
C6 C7 1.528(4)
C7 C71 1.535(4)
C7 C72 1.538(4)
C7 C8 1.543(3)
C8 C8A 1.486(3)
N C 1.368(3)
C O 1.216(3)
C C11 1.501(3)
C11 C12 1.386(4)
C11 C16 1.383(4)
C12 C13 1.390(4)
C13 C14 1.375(4)
C14 C15 1.370(4)
C15 C16 1.393(4)
